data_7104476
loop_
_publ_author_name
'Geotti-Bianchini, Piero'
'Crisma, Marco'
'Peggion, Cristina'
'Bianco, Alberto'
'Formaggio, Fernando'

_publ_section_title
;
 Conformationally controlled, thymine-based alpha-nucleopeptides.
;
_journal_issue 22
_journal_name_full 'Chemical communications (Cambridge, England)'
_journal_page_first 3178
_journal_page_last 3180
_journal_paper_doi 10.1039/b822789f
_journal_volume 34
_journal_year 2009
_chemical_formula_sum 'C28 H39 N5 O8'
_chemical_formula_weight 573.64
_chemical_name_common Z-Aib-(D,L)-AlaT-Aib-OtBu
_chemical_name_systematic
;
Benzyloxycarbonyl-/a-aminoisobutyryl-(D,L)-
alanylthymine-/a-aminoisobutyric acid tert-butyl ester
;
_space_group_IT_number 14
_symmetry_cell_setting monoclinic
_symmetry_space_group_name_Hall '-P 2yn'
_symmetry_space_group_name_H-M 'P 1 21/n 1'
_atom_sites_solution_hydrogens geom
_atom_sites_solution_primary direct
_atom_sites_solution_secondary difmap
_audit_creation_method SHELXL-97
_cell_angle_alpha 90.00
_cell_angle_beta 93.36(6)
_cell_angle_gamma 90.00
_cell_formula_units_Z 4
_cell_length_a 12.341(3)
_cell_length_b 17.198(4)
_cell_length_c 14.434(3)
_cell_measurement_reflns_used 48
_cell_measurement_temperature 293(2)
_cell_measurement_theta_max 21
_cell_measurement_theta_min 12
_cell_volume 3058.2(12)
_computing_structure_refinement 'SHELXL-97 (Sheldrick, 1997)'
_computing_structure_solution 'SIR2002 (Burla et al., 2003)'
_diffrn_ambient_temperature 293(2)
_diffrn_measured_fraction_theta_full 0.999
_diffrn_measured_fraction_theta_max 0.999
_diffrn_measurement_device_type 'Philips PW1100 diffractometer'
_diffrn_measurement_method '\q-2\q scans'
_diffrn_radiation_monochromator graphite
_diffrn_radiation_source 'fine-focus sealed tube'
_diffrn_radiation_type CuK\a
_diffrn_radiation_wavelength 1.54178
_diffrn_reflns_av_R_equivalents 0.0312
_diffrn_reflns_av_sigmaI/netI 0.0200
_diffrn_reflns_limit_h_max 13
_diffrn_reflns_limit_h_min -13
_diffrn_reflns_limit_k_max 19
_diffrn_reflns_limit_k_min -1
_diffrn_reflns_limit_l_max 16
_diffrn_reflns_limit_l_min 0
_diffrn_reflns_number 5075
_diffrn_reflns_theta_full 60.05
_diffrn_reflns_theta_max 60.05
_diffrn_reflns_theta_min 4.00
_diffrn_standards_decay_% 0
_diffrn_standards_interval_count 100
_diffrn_standards_number 3
_exptl_absorpt_coefficient_mu 0.764
_exptl_absorpt_correction_type none
_exptl_crystal_colour colourless
_exptl_crystal_density_diffrn 1.246
_exptl_crystal_density_method 'not measured'
_exptl_crystal_description prism
_exptl_crystal_F_000 1224
_exptl_crystal_size_max 0.45
_exptl_crystal_size_mid 0.35
_exptl_crystal_size_min 0.20
_refine_diff_density_max 0.201
_refine_diff_density_min -0.270
_refine_diff_density_rms 0.045
_refine_ls_extinction_coef 0.0038(4)
_refine_ls_extinction_expression Fc^*^=kFc[1+0.001xFc^2^\l^3^/sin(2\q)]^-1/4^
_refine_ls_extinction_method SHELXL
_refine_ls_goodness_of_fit_ref 1.131
_refine_ls_hydrogen_treatment constr
_refine_ls_matrix_type full
_refine_ls_number_parameters 367
_refine_ls_number_reflns 4537
_refine_ls_number_restraints 0
_refine_ls_restrained_S_all 1.131
_refine_ls_R_factor_all 0.0631
_refine_ls_R_factor_gt 0.0515
_refine_ls_shift/su_max 0.000
_refine_ls_shift/su_mean 0.000
_refine_ls_structure_factor_coef Fsqd
_refine_ls_weighting_details 'calc w=1/[\s^2^(Fo^2^)+(0.0925P)^2^+1.1497P] where P=(Fo^2^+2Fc^2^)/3'
_refine_ls_weighting_scheme calc
_refine_ls_wR_factor_gt 0.1524
_refine_ls_wR_factor_ref 0.1756
_reflns_number_gt 3678
_reflns_number_total 4537
_reflns_threshold_expression >2sigma(I)
_cod_data_source_file b822789f.txt
_cod_data_source_block mc110
_cod_depositor_comments
;
The following automatic conversions were performed:
'_symmetry_cell_setting' value 'Monoclinic' changed to 'monoclinic'
according to '/home/saulius/struct/CIF-dictionaries/cif_core.dic'
dictionary named 'cif_core.dic' version 2.4.1 from 2010-06-29.

Automatic conversion script
Id: cif_fix_enum 1527 2010-12-29 10:47:43Z saulius 
;
_cod_original_sg_symbol_H-M P2(1)/n
_cod_database_code 7104476

loop_
_symmetry_equiv_pos_as_xyz
'x, y, z'
'-x+1/2, y+1/2, -z+1/2'
'-x, -y, -z'
'x-1/2, -y-1/2, z-1/2'

loop_
_atom_site_label
_atom_site_type_symbol
_atom_site_fract_x
_atom_site_fract_y
_atom_site_fract_z
_atom_site_U_iso_or_equiv
_atom_site_adp_type
_atom_site_occupancy
_atom_site_symmetry_multiplicity
_atom_site_calc_flag
_atom_site_refinement_flags
_atom_site_disorder_assembly
_atom_site_disorder_group
C01 C 0.08486(13) 0.20650(12) 0.62148(14) 0.0630(7) Uani 1 1 d G . .
C02 C 0.0830(2) 0.13497(13) 0.66619(16) 0.0902(10) Uani 1 1 d G . .
H02 H 0.0173 0.1137 0.6818 0.108 Uiso 1 1 calc R . .
C03 C 0.1794(3) 0.09531(12) 0.68756(17) 0.1077(14) Uani 1 1 d G . .
H03 H 0.1781 0.0475 0.7175 0.129 Uiso 1 1 calc R . .
C04 C 0.2776(2) 0.12718(17) 0.66420(19) 0.1104(15) Uani 1 1 d G . .
H04 H 0.3421 0.1006 0.6785 0.132 Uiso 1 1 calc R . .
C05 C 0.27949(13) 0.19871(18) 0.61949(19) 0.1062(14) Uani 1 1 d G . .
H05 H 0.3452 0.2200 0.6039 0.127 Uiso 1 1 calc R . .
C06 C 0.18311(17) 0.23837(12) 0.59813(15) 0.0799(9) Uani 1 1 d G . .
H06 H 0.1844 0.2862 0.5682 0.096 Uiso 1 1 calc R . .
C07 C -0.0182(2) 0.2495(2) 0.6009(3) 0.0889(11) Uani 1 1 d . . .
H07A H -0.0630 0.2465 0.6538 0.107 Uiso 1 1 calc R . .
H07B H -0.0026 0.3038 0.5895 0.107 Uiso 1 1 calc R . .
OU O -0.07617(14) 0.21623(13) 0.51999(13) 0.0715(6) Uani 1 1 d . . .
C0 C -0.1857(2) 0.21143(15) 0.52309(18) 0.0530(6) Uani 1 1 d . . .
O0 O -0.23427(15) 0.22821(11) 0.59085(12) 0.0620(5) Uani 1 1 d . . .
N1 N -0.22982(16) 0.18473(13) 0.44250(13) 0.0525(5) Uani 1 1 d . . .
H1 H -0.1879 0.1712 0.3997 0.063 Uiso 1 1 calc R . .
C1A C -0.3484(2) 0.17780(16) 0.42483(16) 0.0530(6) Uani 1 1 d . . .
C1B1 C -0.3661(2) 0.13285(19) 0.33338(18) 0.0668(8) Uani 1 1 d . . .
H1B1 H -0.3356 0.1617 0.2842 0.100 Uiso 1 1 calc R . .
H1B2 H -0.4425 0.1257 0.3194 0.100 Uiso 1 1 calc R . .
H1B3 H -0.3313 0.0830 0.3392 0.100 Uiso 1 1 calc R . .
C1B2 C -0.4014(2) 0.25744(18) 0.4172(2) 0.0703(8) Uani 1 1 d . . .
H1B4 H -0.3865 0.2856 0.4740 0.105 Uiso 1 1 calc R . .
H1B5 H -0.4785 0.2514 0.4063 0.105 Uiso 1 1 calc R . .
H1B6 H -0.3729 0.2856 0.3667 0.105 Uiso 1 1 calc R . .
C1 C -0.39692(18) 0.12916(15) 0.50069(16) 0.0499(6) Uani 1 1 d . . .
O1 O -0.48992(14) 0.14079(12) 0.52479(13) 0.0676(5) Uani 1 1 d . . .
N2 N -0.33644(16) 0.07039(12) 0.53561(13) 0.0519(5) Uani 1 1 d . . .
H2 H -0.2706 0.0666 0.5197 0.062 Uiso 1 1 calc R . .
C2A C -0.3753(2) 0.01315(15) 0.59838(16) 0.0523(6) Uani 1 1 d . . .
H2A H -0.4517 0.0039 0.5792 0.063 Uiso 1 1 calc R . .
C2B C -0.31722(19) -0.06396(15) 0.58861(18) 0.0534(6) Uani 1 1 d . . .
H2B1 H -0.3588 -0.1040 0.6179 0.064 Uiso 1 1 calc R . .
H2B2 H -0.3167 -0.0765 0.5231 0.064 Uiso 1 1 calc R . .
N1T N -0.20449(16) -0.06683(12) 0.62873(14) 0.0512(5) Uani 1 1 d . . .
C2T C -0.1218(2) -0.04058(16) 0.57763(17) 0.0540(6) Uani 1 1 d . . .
O2T O -0.13816(14) -0.00200(12) 0.50608(12) 0.0650(5) Uani 1 1 d . . .
N3T N -0.01978(17) -0.05936(14) 0.61075(15) 0.0589(6) Uani 1 1 d . . .
H3T H 0.0325 -0.0431 0.5790 0.071 Uiso 1 1 calc R . .
C4T C 0.0094(2) -0.10188(16) 0.69006(18) 0.0556(6) Uani 1 1 d . . .
O4T O 0.10439(15) -0.11832(13) 0.70824(13) 0.0723(6) Uani 1 1 d . . .
C5T C -0.0806(2) -0.12209(15) 0.74544(17) 0.0537(6) Uani 1 1 d . . .
C6T C -0.1809(2) -0.10434(14) 0.71217(17) 0.0527(6) Uani 1 1 d . . .
H6T H -0.2386 -0.1181 0.7475 0.063 Uiso 1 1 calc R . .
C7T C -0.0573(3) -0.1613(2) 0.8369(2) 0.0724(8) Uani 1 1 d . . .
H7T1 H -0.0303 -0.1237 0.8817 0.109 Uiso 1 1 calc R . .
H7T2 H -0.0038 -0.2011 0.8304 0.109 Uiso 1 1 calc R . .
H7T3 H -0.1228 -0.1841 0.8573 0.109 Uiso 1 1 calc R . .
C2 C -0.3723(2) 0.03696(16) 0.70043(17) 0.0547(6) Uani 1 1 d . . .
O2 O -0.41175(17) -0.00634(12) 0.75624(13) 0.0706(6) Uani 1 1 d . . .
N3 N -0.32055(18) 0.10294(13) 0.72408(14) 0.0586(6) Uani 1 1 d . . .
H3 H -0.2907 0.1295 0.6820 0.070 Uiso 1 1 calc R . .
C3A C -0.3136(3) 0.13104(17) 0.82014(18) 0.0631(7) Uani 1 1 d . . .
C3B1 C -0.2270(3) 0.1943(2) 0.8271(2) 0.0858(10) Uani 1 1 d . . .
H3B1 H -0.1579 0.1723 0.8144 0.129 Uiso 1 1 calc R . .
H3B2 H -0.2232 0.2159 0.8886 0.129 Uiso 1 1 calc R . .
H3B3 H -0.2453 0.2345 0.7828 0.129 Uiso 1 1 calc R . .
C3B2 C -0.4233(3) 0.1610(2) 0.8459(2) 0.0814(9) Uani 1 1 d . . .
H3B4 H -0.4472 0.2012 0.8033 0.122 Uiso 1 1 calc R . .
H3B5 H -0.4174 0.1817 0.9077 0.122 Uiso 1 1 calc R . .
H3B6 H -0.4749 0.1191 0.8429 0.122 Uiso 1 1 calc R . .
C3 C -0.2689(3) 0.06421(17) 0.88195(18) 0.0651(7) Uani 1 1 d . . .
O3 O -0.1957(2) 0.02285(15) 0.86049(14) 0.0860(7) Uani 1 1 d . . .
OT O -0.31541(18) 0.06220(11) 0.96267(12) 0.0678(6) Uani 1 1 d . . .
CT1 C -0.2846(3) 0.00303(18) 1.03387(19) 0.0714(8) Uani 1 1 d . . .
CT2 C -0.3124(4) -0.0766(2) 0.9954(3) 0.0998(12) Uani 1 1 d . . .
HT2A H -0.3840 -0.0756 0.9656 0.150 Uiso 1 1 calc R . .
HT2B H -0.3100 -0.1138 1.0451 0.150 Uiso 1 1 calc R . .
HT2C H -0.2610 -0.0910 0.9511 0.150 Uiso 1 1 calc R . .
CT3 C -0.1661(4) 0.0108(3) 1.0640(3) 0.1193(16) Uani 1 1 d . . .
HT3A H -0.1228 -0.0013 1.0128 0.179 Uiso 1 1 calc R . .
HT3B H -0.1485 -0.0246 1.1141 0.179 Uiso 1 1 calc R . .
HT3C H -0.1514 0.0631 1.0842 0.179 Uiso 1 1 calc R . .
CT4 C -0.3572(4) 0.0230(3) 1.1107(2) 0.1069(13) Uani 1 1 d . . .
HT4A H -0.3429 0.0753 1.1311 0.160 Uiso 1 1 calc R . .
HT4B H -0.3432 -0.0122 1.1617 0.160 Uiso 1 1 calc R . .
HT4C H -0.4317 0.0185 1.0883 0.160 Uiso 1 1 calc R . .

loop_
_atom_site_aniso_label
_atom_site_aniso_U_11
_atom_site_aniso_U_22
_atom_site_aniso_U_33
_atom_site_aniso_U_23
_atom_site_aniso_U_13
_atom_site_aniso_U_12
C01 0.0592(16) 0.0749(19) 0.0539(15) -0.0124(14) -0.0067(12) -0.0078(14)
C02 0.104(3) 0.091(3) 0.076(2) -0.0052(19) 0.0043(19) -0.018(2)
C03 0.140(4) 0.102(3) 0.077(2) 0.004(2) -0.024(2) 0.023(3)
C04 0.104(3) 0.127(4) 0.095(3) -0.029(3) -0.039(2) 0.036(3)
C05 0.060(2) 0.140(4) 0.117(3) -0.039(3) -0.0064(19) -0.004(2)
C06 0.070(2) 0.090(2) 0.079(2) -0.0016(17) -0.0049(16) -0.0121(17)
C07 0.0536(17) 0.107(3) 0.103(2) -0.038(2) -0.0219(16) 0.0031(17)
OU 0.0447(10) 0.1011(15) 0.0676(12) -0.0170(11) -0.0065(8) -0.0048(10)
C0 0.0511(14) 0.0563(15) 0.0505(15) 0.0020(12) -0.0062(11) -0.0007(11)
O0 0.0648(11) 0.0716(12) 0.0489(10) -0.0082(9) -0.0014(9) 0.0002(9)
N1 0.0426(11) 0.0698(13) 0.0446(11) 0.0000(10) -0.0004(8) -0.0005(9)
C1A 0.0489(13) 0.0668(16) 0.0423(13) 0.0010(11) -0.0060(10) 0.0022(12)
C1B1 0.0589(16) 0.096(2) 0.0447(14) -0.0039(14) -0.0059(12) -0.0086(15)
C1B2 0.0654(17) 0.0768(19) 0.0674(18) 0.0111(15) -0.0075(14) 0.0103(15)
C1 0.0369(12) 0.0659(16) 0.0457(13) -0.0056(11) -0.0070(10) -0.0003(11)
O1 0.0494(10) 0.0839(14) 0.0692(12) 0.0046(10) 0.0005(9) 0.0049(9)
N2 0.0455(11) 0.0647(13) 0.0450(11) 0.0035(10) -0.0017(9) 0.0003(10)
C2A 0.0470(13) 0.0627(15) 0.0464(13) -0.0013(11) -0.0030(10) -0.0041(11)
C2B 0.0466(13) 0.0605(15) 0.0525(14) -0.0055(12) -0.0023(11) -0.0096(11)
N1T 0.0492(11) 0.0555(12) 0.0490(11) 0.0021(9) 0.0041(9) -0.0040(9)
C2T 0.0559(15) 0.0596(15) 0.0470(14) 0.0026(12) 0.0069(11) 0.0017(12)
O2T 0.0534(11) 0.0866(14) 0.0559(11) 0.0181(10) 0.0105(8) 0.0077(9)
N3T 0.0473(12) 0.0750(15) 0.0549(13) 0.0132(11) 0.0080(9) 0.0037(10)
C4T 0.0545(16) 0.0631(16) 0.0493(14) -0.0001(12) 0.0042(11) 0.0024(12)
O4T 0.0508(11) 0.1032(16) 0.0626(12) 0.0121(11) 0.0017(9) 0.0128(10)
C5T 0.0552(15) 0.0566(15) 0.0496(14) 0.0020(11) 0.0052(11) -0.0012(12)
C6T 0.0562(15) 0.0519(14) 0.0507(14) 0.0016(11) 0.0093(11) -0.0049(11)
C7T 0.0725(19) 0.085(2) 0.0595(17) 0.0172(15) 0.0020(14) -0.0016(16)
C2 0.0545(14) 0.0616(16) 0.0481(14) 0.0012(12) 0.0029(11) 0.0011(12)
O2 0.0867(14) 0.0721(13) 0.0542(11) 0.0035(10) 0.0133(10) -0.0148(10)
N3 0.0713(14) 0.0616(13) 0.0428(11) 0.0008(10) 0.0023(10) -0.0100(11)
C3A 0.0829(19) 0.0609(16) 0.0452(14) -0.0018(12) 0.0023(13) -0.0009(14)
C3B1 0.122(3) 0.075(2) 0.0596(18) -0.0095(15) -0.0038(17) -0.0238(19)
C3B2 0.104(3) 0.079(2) 0.0620(18) 0.0041(16) 0.0100(17) 0.0225(18)
C3 0.086(2) 0.0625(17) 0.0462(15) -0.0076(13) -0.0042(14) 0.0009(15)
O3 0.0995(17) 0.0978(17) 0.0603(12) -0.0021(12) 0.0016(11) 0.0259(14)
OT 0.0971(15) 0.0618(11) 0.0442(10) 0.0007(8) 0.0018(9) 0.0052(10)
CT1 0.094(2) 0.0684(18) 0.0503(15) 0.0064(13) -0.0092(14) 0.0021(16)
CT2 0.126(3) 0.066(2) 0.105(3) 0.0096(19) -0.010(2) 0.003(2)
CT3 0.105(3) 0.167(5) 0.081(2) 0.023(3) -0.032(2) -0.020(3)
CT4 0.154(4) 0.108(3) 0.061(2) 0.020(2) 0.022(2) 0.016(3)

loop_
_atom_type_symbol
_atom_type_description
_atom_type_scat_dispersion_real
_atom_type_scat_dispersion_imag
_atom_type_scat_source
C C 0.0181 0.0091 'International Tables Vol C Tables 4.2.6.8 and 6.1.1.4'
H H 0.0000 0.0000 'International Tables Vol C Tables 4.2.6.8 and 6.1.1.4'
N N 0.0311 0.0180 'International Tables Vol C Tables 4.2.6.8 and 6.1.1.4'
O O 0.0492 0.0322 'International Tables Vol C Tables 4.2.6.8 and 6.1.1.4'

loop_
_geom_angle_atom_site_label_1
_geom_angle_atom_site_label_2
_geom_angle_atom_site_label_3
_geom_angle
_geom_angle_site_symmetry_1
_geom_angle_site_symmetry_3
_geom_angle_publ_flag
C02 C01 C06 120.0 . . ?
C02 C01 C07 119.7(2) . . ?
C06 C01 C07 120.3(2) . . ?
C01 C02 C03 120.0 . . ?
C02 C03 C04 120.0 . . ?
C05 C04 C03 120.0 . . ?
C06 C05 C04 120.0 . . ?
C05 C06 C01 120.0 . . ?
OU C07 C01 109.9(3) . . ?
C0 OU C07 116.2(2) . . ?
O0 C0 N1 126.1(2) . . ?
O0 C0 OU 123.6(2) . . ?
N1 C0 OU 110.4(2) . . ?
C0 N1 C1A 121.8(2) . . ?
N1 C1A C1B2 111.0(2) . . ?
N1 C1A C1 110.30(19) . . ?
C1B2 C1A C1 111.1(2) . . ?
N1 C1A C1B1 106.2(2) . . ?
C1B2 C1A C1B1 110.7(2) . . ?
C1 C1A C1B1 107.4(2) . . ?
O1 C1 N2 121.6(2) . . ?
O1 C1 C1A 121.5(2) . . ?
N2 C1 C1A 116.8(2) . . ?
C1 N2 C2A 123.7(2) . . ?
N2 C2A C2B 111.3(2) . . ?
N2 C2A C2 115.7(2) . . ?
C2B C2A C2 109.8(2) . . ?
N1T C2B C2A 115.6(2) . . ?
C2T N1T C6T 119.8(2) . . ?
C2T N1T C2B 119.5(2) . . ?
C6T N1T C2B 120.2(2) . . ?
O2T C2T N3T 121.6(2) . . ?
O2T C2T N1T 122.5(2) . . ?
N3T C2T N1T 115.9(2) . . ?
C2T N3T C4T 127.3(2) . . ?
O4T C4T N3T 120.0(2) . . ?
O4T C4T C5T 125.8(2) . . ?
N3T C4T C5T 114.3(2) . . ?
C6T C5T C4T 118.1(2) . . ?
C6T C5T C7T 123.1(2) . . ?
C4T C5T C7T 118.8(2) . . ?
C5T C6T N1T 124.3(2) . . ?
O2 C2 N3 123.6(2) . . ?
O2 C2 C2A 119.0(2) . . ?
N3 C2 C2A 117.3(2) . . ?
C2 N3 C3A 121.5(2) . . ?
N3 C3A C3B2 109.9(3) . . ?
N3 C3A C3B1 107.4(2) . . ?
C3B2 C3A C3B1 112.0(3) . . ?
N3 C3A C3 107.5(2) . . ?
C3B2 C3A C3 114.0(2) . . ?
C3B1 C3A C3 105.6(3) . . ?
O3 C3 OT 125.4(3) . . ?
O3 C3 C3A 122.8(3) . . ?
OT C3 C3A 111.7(3) . . ?
C3 OT CT1 121.3(2) . . ?
OT CT1 CT4 102.4(3) . . ?
OT CT1 CT3 110.2(3) . . ?
CT4 CT1 CT3 112.1(3) . . ?
OT CT1 CT2 108.9(2) . . ?
CT4 CT1 CT2 110.2(3) . . ?
CT3 CT1 CT2 112.5(3) . . ?

loop_
_geom_bond_atom_site_label_1
_geom_bond_atom_site_label_2
_geom_bond_distance
_geom_bond_site_symmetry_2
_geom_bond_publ_flag
C01 C02 1.3900 . ?
C01 C06 1.3900 . ?
C01 C07 1.486(4) . ?
C02 C03 1.3900 . ?
C03 C04 1.3900 . ?
C04 C05 1.3900 . ?
C05 C06 1.3900 . ?
C07 OU 1.451(4) . ?
OU C0 1.358(3) . ?
C0 O0 1.212(3) . ?
C0 N1 1.337(3) . ?
N1 C1A 1.475(3) . ?
C1A C1B2 1.519(4) . ?
C1A C1 1.528(4) . ?
C1A C1B1 1.534(4) . ?
C1 O1 1.235(3) . ?
C1 N2 1.337(3) . ?
N2 C2A 1.439(3) . ?
C2A C2B 1.518(4) . ?
C2A C2 1.527(4) . ?
C2B N1T 1.476(3) . ?
N1T C2T 1.370(3) . ?
N1T C6T 1.382(3) . ?
C2T O2T 1.234(3) . ?
C2T N3T 1.359(3) . ?
N3T C4T 1.388(3) . ?
C4T O4T 1.219(3) . ?
C4T C5T 1.449(4) . ?
C5T C6T 1.337(4) . ?
C5T C7T 1.495(4) . ?
C2 O2 1.219(3) . ?
C2 N3 1.337(3) . ?
N3 C3A 1.466(3) . ?
C3A C3B2 1.515(4) . ?
C3A C3B1 1.524(4) . ?
C3A C3 1.537(4) . ?
C3 O3 1.204(4) . ?
C3 OT 1.329(3) . ?
OT CT1 1.480(3) . ?
CT1 CT4 1.506(5) . ?
CT1 CT3 1.507(5) . ?
CT1 CT2 1.509(5) . ?

loop_
_geom_hbond_atom_site_label_D
_geom_hbond_atom_site_label_H
_geom_hbond_atom_site_label_A
_geom_hbond_distance_DH
_geom_hbond_distance_HA
_geom_hbond_distance_DA
_geom_hbond_angle_DHA
_geom_hbond_site_symmetry_A
N3 H3 O0 0.86 2.28 3.117(3) 163.8 .
N2 H2 O2T 0.86 2.03 2.800(3) 147.9 .
N1 H1 O4T 0.86 2.12 2.971(3) 168.8 3_556
N3T H3T O2T 0.86 2.00 2.853(3) 172.0 3_556

loop_
_geom_torsion_atom_site_label_1
_geom_torsion_atom_site_label_2
_geom_torsion_atom_site_label_3
_geom_torsion_atom_site_label_4
_geom_torsion
_geom_torsion_site_symmetry_1
_geom_torsion_site_symmetry_2
_geom_torsion_site_symmetry_3
_geom_torsion_site_symmetry_4
_geom_torsion_publ_flag
C06 C01 C02 C03 0.0 . . . . ?
C07 C01 C02 C03 -178.5(2) . . . . ?
C01 C02 C03 C04 0.0 . . . . ?
C02 C03 C04 C05 0.0 . . . . ?
C03 C04 C05 C06 0.0 . . . . ?
C04 C05 C06 C01 0.0 . . . . ?
C02 C01 C06 C05 0.0 . . . . ?
C07 C01 C06 C05 178.5(2) . . . . ?
C02 C01 C07 OU -78.4(3) . . . . y
C06 C01 C07 OU 103.1(3) . . . . y
C01 C07 OU C0 140.9(3) . . . . y
C07 OU C0 O0 -5.1(4) . . . . ?
C07 OU C0 N1 175.9(3) . . . . y
O0 C0 N1 C1A 4.5(4) . . . . ?
OU C0 N1 C1A -176.6(2) . . . . y
C0 N1 C1A C1B2 69.0(3) . . . . ?
C0 N1 C1A C1 -54.6(3) . . . . y
C0 N1 C1A C1B1 -170.6(2) . . . . ?
N1 C1A C1 O1 149.0(2) . . . . ?
C1B2 C1A C1 O1 25.5(3) . . . . ?
C1B1 C1A C1 O1 -95.6(3) . . . . ?
N1 C1A C1 N2 -35.0(3) . . . . y
C1B2 C1A C1 N2 -158.5(2) . . . . ?
C1B1 C1A C1 N2 80.4(3) . . . . ?
O1 C1 N2 C2A 4.3(4) . . . . ?
C1A C1 N2 C2A -171.7(2) . . . . y
C1 N2 C2A C2B 151.3(2) . . . . ?
C1 N2 C2A C2 -82.4(3) . . . . y
N2 C2A C2B N1T 74.3(3) . . . . y
C2 C2A C2B N1T -55.2(3) . . . . ?
C2A C2B N1T C2T -84.2(3) . . . . y
C2A C2B N1T C6T 103.8(3) . . . . y
C6T N1T C2T O2T -174.8(2) . . . . ?
C2B N1T C2T O2T 13.1(4) . . . . ?
C6T N1T C2T N3T 5.0(3) . . . . ?
C2B N1T C2T N3T -167.1(2) . . . . ?
O2T C2T N3T C4T 179.7(3) . . . . ?
N1T C2T N3T C4T 0.0(4) . . . . ?
C2T N3T C4T O4T 175.5(3) . . . . ?
C2T N3T C4T C5T -5.2(4) . . . . ?
O4T C4T C5T C6T -175.3(3) . . . . ?
N3T C4T C5T C6T 5.4(4) . . . . ?
O4T C4T C5T C7T 5.0(4) . . . . ?
N3T C4T C5T C7T -174.3(3) . . . . ?
C4T C5T C6T N1T -1.0(4) . . . . ?
C7T C5T C6T N1T 178.7(3) . . . . ?
C2T N1T C6T C5T -4.6(4) . . . . ?
C2B N1T C6T C5T 167.4(2) . . . . ?
N2 C2A C2 O2 174.4(2) . . . . ?
C2B C2A C2 O2 -58.6(3) . . . . ?
N2 C2A C2 N3 -9.3(3) . . . . y
C2B C2A C2 N3 117.7(3) . . . . ?
O2 C2 N3 C3A -4.1(4) . . . . ?
C2A C2 N3 C3A 179.7(2) . . . . y
C2 N3 C3A C3B2 -72.1(3) . . . . ?
C2 N3 C3A C3B1 165.8(3) . . . . ?
C2 N3 C3A C3 52.6(3) . . . . y
N3 C3A C3 O3 41.8(4) . . . . ?
C3B2 C3A C3 O3 163.9(3) . . . . ?
C3B1 C3A C3 O3 -72.7(4) . . . . ?
N3 C3A C3 OT -142.7(2) . . . . y
C3B2 C3A C3 OT -20.6(4) . . . . ?
C3B1 C3A C3 OT 102.8(3) . . . . ?
O3 C3 OT CT1 -4.1(5) . . . . ?
C3A C3 OT CT1 -179.5(2) . . . . y
C3 OT CT1 CT4 -179.7(3) . . . . y
C3 OT CT1 CT3 60.8(4) . . . . y
C3 OT CT1 CT2 -63.0(4) . . . . y
